data_7122776
loop_
_publ_author_name
'Zhang, Chengkai'
'Zhao, Yanqian'
'Li, Dandan'
'Liu, Jiejie'
'Han, Heguo'
'He, Daoyu'
'Tian, Xiaohe'
'Li, Shengli'
'Wu, Jieying'
'Tian, Yupeng'

_publ_section_title
;
 Aggregation-induced emission (AIE)-active molecules bearing singlet
 oxygen generation activities: the tunable singlet-triplet energy gap
 matters
;
_journal_name_full 'Chemical Communications'
_journal_paper_doi 10.1039/C8CC09230C
_journal_year 2019
_chemical_formula_moiety 'C29 H28 N4 O4'
_chemical_formula_sum 'C29 H28 N4 O4'
_chemical_formula_weight 496.55
_chemical_name_systematic
; 
 ? 
;
_space_group_IT_number 2
_symmetry_cell_setting triclinic
_symmetry_space_group_name_Hall '-P 1'
_symmetry_space_group_name_H-M 'P -1'
_atom_sites_solution_hydrogens geom
_atom_sites_solution_primary direct
_atom_sites_solution_secondary difmap
_audit_creation_method SHELXL-97
_audit_update_record
;
2018-11-08 deposited with the CCDC.
2019-01-07 downloaded from the CCDC.
;
_cell_angle_alpha 96.2600(10)
_cell_angle_beta 105.2540(10)
_cell_angle_gamma 115.5130(10)
_cell_formula_units_Z 2
_cell_length_a 9.9838(9)
_cell_length_b 11.1579(10)
_cell_length_c 13.2772(12)
_cell_measurement_reflns_used 4703
_cell_measurement_temperature 296(2)
_cell_measurement_theta_max 27.07
_cell_measurement_theta_min 2.31
_cell_volume 1245.10(19)
_computing_structure_refinement 'SHELXL-97 (Sheldrick, 1997)'
_computing_structure_solution 'SHELXS-97 (Sheldrick, 1990)'
_diffrn_ambient_temperature 296(2)
_diffrn_measured_fraction_theta_full 0.990
_diffrn_measured_fraction_theta_max 0.990
_diffrn_measurement_device_type 'CCD area detector'
_diffrn_measurement_method 'phi and omega scans'
_diffrn_radiation_monochromator graphite
_diffrn_radiation_source 'fine-focus sealed tube'
_diffrn_radiation_type MoK\a
_diffrn_radiation_wavelength 0.71073
_diffrn_reflns_av_R_equivalents 0.0141
_diffrn_reflns_av_sigmaI/netI 0.0224
_diffrn_reflns_limit_h_max 11
_diffrn_reflns_limit_h_min -11
_diffrn_reflns_limit_k_max 13
_diffrn_reflns_limit_k_min -13
_diffrn_reflns_limit_l_max 15
_diffrn_reflns_limit_l_min -15
_diffrn_reflns_number 8924
_diffrn_reflns_theta_full 25.00
_diffrn_reflns_theta_max 25.00
_diffrn_reflns_theta_min 1.64
_exptl_absorpt_coefficient_mu 0.090
_exptl_absorpt_correction_T_max 0.9823
_exptl_absorpt_correction_T_min 0.9735
_exptl_crystal_colour yellow
_exptl_crystal_density_diffrn 1.324
_exptl_crystal_density_method 'not measured'
_exptl_crystal_description block
_exptl_crystal_F_000 524
_exptl_crystal_size_max 0.30
_exptl_crystal_size_mid 0.20
_exptl_crystal_size_min 0.20
_refine_diff_density_max 0.277
_refine_diff_density_min -0.308
_refine_diff_density_rms 0.052
_refine_ls_extinction_method none
_refine_ls_goodness_of_fit_ref 0.990
_refine_ls_hydrogen_treatment mixed
_refine_ls_matrix_type full
_refine_ls_number_parameters 336
_refine_ls_number_reflns 4343
_refine_ls_number_restraints 0
_refine_ls_restrained_S_all 0.990
_refine_ls_R_factor_all 0.0464
_refine_ls_R_factor_gt 0.0398
_refine_ls_shift/su_max 0.005
_refine_ls_shift/su_mean 0.000
_refine_ls_structure_factor_coef Fsqd
_refine_ls_weighting_details 'calc w=1/[\s^2^(Fo^2^)+(0.0463P)^2^+0.6327P] where P=(Fo^2^+2Fc^2^)/3'
_refine_ls_weighting_scheme calc
_refine_ls_wR_factor_gt 0.0980
_refine_ls_wR_factor_ref 0.1036
_reflns_number_gt 3775
_reflns_number_total 4343
_reflns_threshold_expression >2sigma(I)
_cod_data_source_file c8cc09230c2.cif
_cod_data_source_block a
_cod_depositor_comments
;
The following automatic conversions were performed:

'_symmetry_cell_setting' value 'Triclinic' changed to 'triclinic'
according to
/home/data/users/saulius/crontab/automatic-downloads/rss-feeds/RSC/lib/dictionaries/cif_core.dic
dictionary named 'cif_core.dic' version 2.4.2 from 2011-04-26.

Automatic conversion script
Id: cif_fix_values 4973 2017-02-22 13:04:09Z antanas 
;
_cod_original_sg_symbol_H-M 'P-1   '
_cod_database_code 7122776

loop_
_symmetry_equiv_pos_as_xyz
'x, y, z'
'-x, -y, -z'

loop_
_atom_site_label
_atom_site_type_symbol
_atom_site_fract_x
_atom_site_fract_y
_atom_site_fract_z
_atom_site_U_iso_or_equiv
_atom_site_adp_type
_atom_site_occupancy
_atom_site_symmetry_multiplicity
_atom_site_calc_flag
_atom_site_refinement_flags
N2 N 0.38278(14) 0.46202(12) -0.24983(10) 0.0247(3) Uani 1 1 d .
N1 N 0.15139(16) 0.05285(13) 0.23587(10) 0.0288(3) Uani 1 1 d .
N4 N 0.52137(16) 0.18968(14) -0.49302(10) 0.0310(3) Uani 1 1 d .
N3 N 0.36652(16) 0.90860(13) -0.18464(11) 0.0317(3) Uani 1 1 d .
C21 C 0.34047(18) 0.72956(15) -0.09253(12) 0.0280(3) Uani 1 1 d .
H21 H 0.3284 0.6985 -0.0316 0.034 Uiso 1 1 calc R
O3 O 0.18028(14) -0.26207(11) 0.26316(8) 0.0320(3) Uani 1 1 d .
O2 O -0.03323(14) 0.16106(11) 0.41110(9) 0.0359(3) Uani 1 1 d .
O1 O 0.10414(18) 0.37980(13) 0.40852(12) 0.0543(4) Uani 1 1 d .
O4 O 0.1690(2) -0.31635(15) 0.09343(11) 0.0687(5) Uani 1 1 d .
C12 C 0.27130(17) 0.25718(15) -0.00311(12) 0.0235(3) Uani 1 1 d .
C9 C 0.19083(17) 0.11949(15) 0.15783(12) 0.0244(3) Uani 1 1 d .
C25 C 0.43269(17) 0.29004(15) -0.33137(12) 0.0244(3) Uani 1 1 d .
C19 C 0.35897(17) 0.27782(14) -0.16452(12) 0.0245(3) Uani 1 1 d .
H19 H 0.3712 0.2000 -0.1619 0.029 Uiso 1 1 calc R
C20 C 0.35008(17) 0.65039(15) -0.17628(12) 0.0243(3) Uani 1 1 d .
C14 C 0.20291(18) 0.05388(15) 0.06655(12) 0.0263(3) Uani 1 1 d .
H14 H 0.1845 -0.0363 0.0584 0.032 Uiso 1 1 calc R
C16 C 0.30291(17) 0.44926(15) -0.09419(12) 0.0247(3) Uani 1 1 d .
H16 H 0.2695 0.4860 -0.0458 0.030 Uiso 1 1 calc R
C10 C 0.22044(18) 0.25581(15) 0.16611(12) 0.0268(3) Uani 1 1 d .
H10 H 0.2137 0.3026 0.2254 0.032 Uiso 1 1 calc R
C17 C 0.34439(17) 0.51505(15) -0.17280(12) 0.0237(3) Uani 1 1 d .
C11 C 0.25929(18) 0.32129(15) 0.08807(12) 0.0262(3) Uani 1 1 d .
H11 H 0.2783 0.4117 0.0963 0.031 Uiso 1 1 calc R
C15 C 0.31103(17) 0.32783(14) -0.08727(12) 0.0231(3) Uani 1 1 d .
C28 C 0.43914(18) 0.10822(16) -0.44046(12) 0.0282(3) Uani 1 1 d .
H28 H 0.4098 0.0154 -0.4595 0.034 Uiso 1 1 calc R
C13 C 0.24148(18) 0.12100(15) -0.01087(12) 0.0256(3) Uani 1 1 d .
H13 H 0.2480 0.0745 -0.0704 0.031 Uiso 1 1 calc R
C18 C 0.38838(17) 0.34441(14) -0.24531(12) 0.0237(3) Uani 1 1 d .
C29 C 0.39459(18) 0.15207(15) -0.35987(12) 0.0268(3) Uani 1 1 d .
H29 H 0.3399 0.0905 -0.3250 0.032 Uiso 1 1 calc R
C26 C 0.51606(19) 0.37552(16) -0.38671(13) 0.0303(4) Uani 1 1 d .
H26 H 0.5428 0.4680 -0.3717 0.036 Uiso 1 1 calc R
C27 C 0.5590(2) 0.32219(17) -0.46424(13) 0.0334(4) Uani 1 1 d .
H27 H 0.6176 0.3820 -0.4985 0.040 Uiso 1 1 calc R
C4 C 0.14596(19) 0.12185(16) 0.33318(12) 0.0294(3) Uani 1 1 d .
H4A H 0.2288 0.2168 0.3567 0.035 Uiso 1 1 calc R
H4B H 0.1645 0.0777 0.3904 0.035 Uiso 1 1 calc R
C22 C 0.34903(19) 0.85484(16) -0.10101(13) 0.0307(4) Uani 1 1 d .
H22 H 0.3421 0.9056 -0.0441 0.037 Uiso 1 1 calc R
C24 C 0.36973(19) 0.70561(16) -0.26347(13) 0.0307(4) Uani 1 1 d .
H24 H 0.3779 0.6576 -0.3213 0.037 Uiso 1 1 calc R
C5 C 0.10092(18) -0.09305(15) 0.22048(13) 0.0287(3) Uani 1 1 d .
H5A H 0.0459 -0.1389 0.1442 0.034 Uiso 1 1 calc R
H5B H 0.0275 -0.1316 0.2582 0.034 Uiso 1 1 calc R
C6 C 0.24005(19) -0.11937(16) 0.26201(13) 0.0306(4) Uani 1 1 d .
H6A H 0.3031 -0.0980 0.2156 0.037 Uiso 1 1 calc R
H6B H 0.3066 -0.0613 0.3343 0.037 Uiso 1 1 calc R
C7 C 0.1457(2) -0.35145(17) 0.17217(13) 0.0331(4) Uani 1 1 d .
C2 C 0.0294(2) 0.29733(17) 0.44973(14) 0.0362(4) Uani 1 1 d .
C23 C 0.3771(2) 0.83218(16) -0.26409(13) 0.0329(4) Uani 1 1 d .
H23 H 0.3904 0.8664 -0.3236 0.040 Uiso 1 1 calc R
C8 C 0.0736(2) -0.49465(17) 0.18307(15) 0.0396(4) Uani 1 1 d .
H8A H 0.0336 -0.5575 0.1139 0.059 Uiso 1 1 calc R
H8B H -0.0116 -0.5109 0.2098 0.059 Uiso 1 1 calc R
H8C H 0.1521 -0.5081 0.2326 0.059 Uiso 1 1 calc R
C3 C -0.01350(19) 0.11677(18) 0.31205(13) 0.0343(4) Uani 1 1 d .
H3A H -0.0232 0.1754 0.2649 0.041 Uiso 1 1 calc R
H3B H -0.0968 0.0236 0.2754 0.041 Uiso 1 1 calc R
C1 C -0.0075(3) 0.3297(2) 0.54822(15) 0.0484(5) Uani 1 1 d .
H1A H 0.0369 0.4274 0.5732 0.073 Uiso 1 1 calc R
H1B H 0.0370 0.2957 0.6039 0.073 Uiso 1 1 calc R
H1C H -0.1201 0.2869 0.5308 0.073 Uiso 1 1 calc R

loop_
_atom_site_aniso_label
_atom_site_aniso_U_11
_atom_site_aniso_U_22
_atom_site_aniso_U_33
_atom_site_aniso_U_23
_atom_site_aniso_U_13
_atom_site_aniso_U_12
N2 0.0280(7) 0.0220(6) 0.0265(7) 0.0049(5) 0.0121(5) 0.0128(5)
N1 0.0378(8) 0.0282(7) 0.0297(7) 0.0111(6) 0.0173(6) 0.0197(6)
N4 0.0360(8) 0.0345(7) 0.0277(7) 0.0054(6) 0.0140(6) 0.0202(6)
N3 0.0345(7) 0.0274(7) 0.0390(8) 0.0114(6) 0.0146(6) 0.0182(6)
C21 0.0349(9) 0.0275(8) 0.0278(8) 0.0090(6) 0.0144(7) 0.0178(7)
O3 0.0476(7) 0.0294(6) 0.0275(6) 0.0101(5) 0.0153(5) 0.0238(5)
O2 0.0407(7) 0.0344(6) 0.0377(6) 0.0087(5) 0.0226(5) 0.0171(5)
O1 0.0708(10) 0.0378(7) 0.0629(9) 0.0196(7) 0.0391(8) 0.0227(7)
O4 0.0980(12) 0.0463(8) 0.0426(8) 0.0029(6) 0.0428(8) 0.0095(8)
C12 0.0233(7) 0.0242(7) 0.0249(8) 0.0061(6) 0.0080(6) 0.0132(6)
C9 0.0232(7) 0.0265(8) 0.0256(8) 0.0078(6) 0.0079(6) 0.0137(6)
C25 0.0246(7) 0.0258(8) 0.0242(8) 0.0040(6) 0.0083(6) 0.0139(6)
C19 0.0263(8) 0.0209(7) 0.0281(8) 0.0048(6) 0.0100(6) 0.0128(6)
C20 0.0232(7) 0.0235(7) 0.0280(8) 0.0068(6) 0.0100(6) 0.0121(6)
C14 0.0307(8) 0.0227(7) 0.0291(8) 0.0072(6) 0.0104(7) 0.0156(6)
C16 0.0277(8) 0.0241(7) 0.0265(8) 0.0050(6) 0.0121(6) 0.0147(6)
C10 0.0331(8) 0.0266(8) 0.0264(8) 0.0051(6) 0.0128(7) 0.0181(7)
C17 0.0239(7) 0.0227(7) 0.0248(7) 0.0042(6) 0.0082(6) 0.0118(6)
C11 0.0306(8) 0.0222(7) 0.0296(8) 0.0067(6) 0.0116(7) 0.0153(6)
C15 0.0219(7) 0.0219(7) 0.0246(7) 0.0044(6) 0.0073(6) 0.0106(6)
C28 0.0338(8) 0.0268(8) 0.0284(8) 0.0047(6) 0.0107(7) 0.0187(7)
C13 0.0306(8) 0.0251(8) 0.0252(8) 0.0047(6) 0.0107(6) 0.0167(7)
C18 0.0230(7) 0.0209(7) 0.0259(8) 0.0026(6) 0.0086(6) 0.0102(6)
C29 0.0312(8) 0.0260(8) 0.0291(8) 0.0087(6) 0.0140(7) 0.0162(7)
C26 0.0373(9) 0.0239(8) 0.0309(8) 0.0059(6) 0.0154(7) 0.0139(7)
C27 0.0385(9) 0.0333(9) 0.0311(9) 0.0090(7) 0.0189(7) 0.0153(7)
C4 0.0341(9) 0.0329(8) 0.0261(8) 0.0108(7) 0.0124(7) 0.0183(7)
C22 0.0368(9) 0.0279(8) 0.0347(9) 0.0059(7) 0.0154(7) 0.0204(7)
C24 0.0402(9) 0.0290(8) 0.0304(8) 0.0086(7) 0.0184(7) 0.0193(7)
C5 0.0320(8) 0.0276(8) 0.0307(8) 0.0119(7) 0.0137(7) 0.0153(7)
C6 0.0356(9) 0.0266(8) 0.0300(8) 0.0070(7) 0.0091(7) 0.0166(7)
C7 0.0335(9) 0.0352(9) 0.0311(9) 0.0048(7) 0.0151(7) 0.0154(7)
C2 0.0384(9) 0.0342(9) 0.0383(9) 0.0102(8) 0.0145(8) 0.0183(8)
C23 0.0413(9) 0.0308(8) 0.0357(9) 0.0162(7) 0.0192(8) 0.0199(7)
C8 0.0407(10) 0.0330(9) 0.0473(10) 0.0061(8) 0.0151(8) 0.0205(8)
C3 0.0329(9) 0.0404(9) 0.0295(9) 0.0036(7) 0.0132(7) 0.0173(8)
C1 0.0595(13) 0.0494(11) 0.0404(10) 0.0053(9) 0.0229(9) 0.0278(10)

loop_
_atom_type_symbol
_atom_type_description
_atom_type_scat_dispersion_real
_atom_type_scat_dispersion_imag
_atom_type_scat_source
C C 0.0033 0.0016 'International Tables Vol C Tables 4.2.6.8 and 6.1.1.4'
H H 0.0000 0.0000 'International Tables Vol C Tables 4.2.6.8 and 6.1.1.4'
N N 0.0061 0.0033 'International Tables Vol C Tables 4.2.6.8 and 6.1.1.4'
O O 0.0106 0.0060 'International Tables Vol C Tables 4.2.6.8 and 6.1.1.4'

loop_
_geom_angle_atom_site_label_1
_geom_angle_atom_site_label_2
_geom_angle_atom_site_label_3
_geom_angle
C18 N2 C17 117.43(12)
C9 N1 C5 121.27(12)
C9 N1 C4 122.00(12)
C5 N1 C4 116.55(12)
C28 N4 C27 115.72(13)
C22 N3 C23 115.20(13)
C22 C21 C20 119.22(14)
C7 O3 C6 117.27(12)
C2 O2 C3 116.36(13)
C11 C12 C13 116.10(13)
C11 C12 C15 122.07(13)
C13 C12 C15 121.83(13)
N1 C9 C10 121.44(13)
N1 C9 C14 121.57(13)
C10 C9 C14 116.98(13)
C26 C25 C29 116.72(13)
C26 C25 C18 121.17(13)
C29 C25 C18 122.11(13)
C18 C19 C15 120.05(13)
C21 C20 C24 116.41(13)
C21 C20 C17 122.63(13)
C24 C20 C17 120.93(13)
C13 C14 C9 121.07(13)
C17 C16 C15 120.50(13)
C11 C10 C9 121.10(14)
N2 C17 C16 122.57(13)
N2 C17 C20 115.77(12)
C16 C17 C20 121.66(13)
C10 C11 C12 122.48(13)
C19 C15 C16 116.12(13)
C19 C15 C12 122.05(13)
C16 C15 C12 121.83(13)
N4 C28 C29 124.62(14)
C14 C13 C12 122.27(14)
N2 C18 C19 123.08(13)
N2 C18 C25 115.68(12)
C19 C18 C25 121.22(13)
C28 C29 C25 119.22(14)
C27 C26 C25 119.60(14)
N4 C27 C26 124.07(14)
N1 C4 C3 110.55(13)
N3 C22 C21 125.01(14)
C23 C24 C20 119.88(14)
N1 C5 C6 111.68(13)
O3 C6 C5 108.68(12)
O4 C7 O3 122.66(16)
O4 C7 C8 126.43(16)
O3 C7 C8 110.90(14)
O1 C2 O2 122.96(16)
O1 C2 C1 125.73(17)
O2 C2 C1 111.31(15)
N3 C23 C24 124.27(14)
O2 C3 C4 111.68(13)

loop_
_geom_bond_atom_site_label_1
_geom_bond_atom_site_label_2
_geom_bond_distance
N2 C18 1.3444(18)
N2 C17 1.3463(18)
N1 C9 1.3828(18)
N1 C5 1.4534(19)
N1 C4 1.4563(19)
N4 C28 1.336(2)
N4 C27 1.340(2)
N3 C22 1.334(2)
N3 C23 1.338(2)
C21 C22 1.382(2)
C21 C20 1.393(2)
O3 C7 1.3395(19)
O3 C6 1.4433(18)
O2 C2 1.345(2)
O2 C3 1.4460(19)
O1 C2 1.198(2)
O4 C7 1.200(2)
C12 C11 1.398(2)
C12 C13 1.403(2)
C12 C15 1.478(2)
C9 C10 1.404(2)
C9 C14 1.407(2)
C25 C26 1.390(2)
C25 C29 1.397(2)
C25 C18 1.488(2)
C19 C18 1.393(2)
C19 C15 1.399(2)
C20 C24 1.389(2)
C20 C17 1.493(2)
C14 C13 1.376(2)
C16 C17 1.390(2)
C16 C15 1.403(2)
C10 C11 1.375(2)
C28 C29 1.380(2)
C26 C27 1.384(2)
C4 C3 1.517(2)
C24 C23 1.383(2)
C5 C6 1.518(2)
C7 C8 1.485(2)
C2 C1 1.497(2)

loop_
_geom_torsion_atom_site_label_1
_geom_torsion_atom_site_label_2
_geom_torsion_atom_site_label_3
_geom_torsion_atom_site_label_4
_geom_torsion
C5 N1 C9 C10 171.92(14)
C4 N1 C9 C10 -3.1(2)
C5 N1 C9 C14 -8.0(2)
C4 N1 C9 C14 177.00(13)
C22 C21 C20 C24 0.7(2)
C22 C21 C20 C17 179.02(14)
N1 C9 C14 C13 179.67(14)
C10 C9 C14 C13 -0.2(2)
N1 C9 C10 C11 -179.87(14)
C14 C9 C10 C11 0.0(2)
C18 N2 C17 C16 -3.6(2)
C18 N2 C17 C20 176.03(12)
C15 C16 C17 N2 4.8(2)
C15 C16 C17 C20 -174.73(13)
C21 C20 C17 N2 -168.70(14)
C24 C20 C17 N2 9.6(2)
C21 C20 C17 C16 10.9(2)
C24 C20 C17 C16 -170.84(15)
C9 C10 C11 C12 0.1(2)
C13 C12 C11 C10 -0.1(2)
C15 C12 C11 C10 179.16(14)
C18 C19 C15 C16 -2.9(2)
C18 C19 C15 C12 177.11(13)
C17 C16 C15 C19 -1.4(2)
C17 C16 C15 C12 178.57(13)
C11 C12 C15 C19 164.83(14)
C13 C12 C15 C19 -16.0(2)
C11 C12 C15 C16 -15.1(2)
C13 C12 C15 C16 164.08(14)
C27 N4 C28 C29 -1.0(2)
C9 C14 C13 C12 0.3(2)
C11 C12 C13 C14 -0.1(2)
C15 C12 C13 C14 -179.36(14)
C17 N2 C18 C19 -1.0(2)
C17 N2 C18 C25 -179.47(12)
C15 C19 C18 N2 4.4(2)
C15 C19 C18 C25 -177.29(13)
C26 C25 C18 N2 22.2(2)
C29 C25 C18 N2 -158.47(14)
C26 C25 C18 C19 -156.27(15)
C29 C25 C18 C19 23.1(2)
N4 C28 C29 C25 1.8(2)
C26 C25 C29 C28 -0.7(2)
C18 C25 C29 C28 179.99(14)
C29 C25 C26 C27 -1.1(2)
C18 C25 C26 C27 178.26(14)
C28 N4 C27 C26 -0.9(2)
C25 C26 C27 N4 2.0(3)
C9 N1 C4 C3 85.08(17)
C5 N1 C4 C3 -90.15(16)
C23 N3 C22 C21 -0.5(2)
C20 C21 C22 N3 -0.1(2)
C21 C20 C24 C23 -0.6(2)
C17 C20 C24 C23 -178.98(14)
C9 N1 C5 C6 89.71(17)
C4 N1 C5 C6 -95.02(16)
C7 O3 C6 C5 87.13(16)
N1 C5 C6 O3 169.30(12)
C6 O3 C7 O4 3.3(2)
C6 O3 C7 C8 -175.37(13)
C3 O2 C2 O1 -3.3(2)
C3 O2 C2 C1 176.40(14)
C22 N3 C23 C24 0.6(2)
C20 C24 C23 N3 0.0(3)
C2 O2 C3 C4 83.52(17)
N1 C4 C3 O2 169.17(12)
